data_7040482
loop_
_publ_author_name
'Li, Chuan-Ti'
'Zhao, Yi-Fan'
'Hu, Huai-Ming'
'Zhao, Hui'
'Wang, Xiaofang'
'Xue, Ganglin'

_publ_section_title
;
 Lanthanide coordination frameworks constructed from
 3,3',4,4'-diphenylsulfonetetracarboxylic and 1,10-phenanthroline:
 synthesis, crystal structures and luminescence properties.
;
_journal_issue 39
_journal_name_full 'Dalton transactions (Cambridge, England : 2003)'
_journal_page_first 15436
_journal_paper_doi 10.1039/c6dt02646j
_journal_volume 45
_journal_year 2016
_chemical_formula_sum 'C16 H11 Gd O13 S'
_chemical_formula_weight 600.56
_chemical_name_systematic
; 
 ? 
;
_space_group_IT_number 2
_symmetry_cell_setting triclinic
_symmetry_space_group_name_Hall '-P 1'
_symmetry_space_group_name_H-M 'P -1'
_atom_sites_solution_hydrogens geom
_atom_sites_solution_primary direct
_atom_sites_solution_secondary difmap
_audit_creation_method SHELXL-97
_audit_update_record
;
2016-07-01 deposited with the CCDC.
2016-08-25 downloaded from the CCDC.
;
_cell_angle_alpha 109.804(2)
_cell_angle_beta 94.954(2)
_cell_angle_gamma 93.385(2)
_cell_formula_units_Z 2
_cell_length_a 5.9188(7)
_cell_length_b 13.1837(16)
_cell_length_c 13.6877(16)
_cell_measurement_reflns_used 2273
_cell_measurement_temperature 296(2)
_cell_measurement_theta_max 26.37
_cell_measurement_theta_min 3.12
_cell_volume 996.7(2)
_computing_cell_refinement 'Bruker SAINT'
_computing_data_collection 'Bruker APEX2'
_computing_data_reduction 'Bruker SAINT'
_computing_molecular_graphics 'Bruker SHELXTL'
_computing_publication_material 'Bruker SHELXTL'
_computing_structure_refinement 'SHELXL-97 (Sheldrick, 1997)'
_computing_structure_solution 'SHELXS-97 (Sheldrick, 1990)'
_diffrn_ambient_temperature 296(2)
_diffrn_measured_fraction_theta_full 0.971
_diffrn_measured_fraction_theta_max 0.971
_diffrn_measurement_device_type 'Bruker APEX-II CCD'
_diffrn_measurement_method '\f and \w scans'
_diffrn_radiation_monochromator graphite
_diffrn_radiation_source 'fine-focus sealed tube'
_diffrn_radiation_type MoK\a
_diffrn_radiation_wavelength 0.71073
_diffrn_reflns_av_R_equivalents 0.0147
_diffrn_reflns_av_sigmaI/netI 0.0308
_diffrn_reflns_limit_h_max 7
_diffrn_reflns_limit_h_min -6
_diffrn_reflns_limit_k_max 15
_diffrn_reflns_limit_k_min -15
_diffrn_reflns_limit_l_max 16
_diffrn_reflns_limit_l_min -14
_diffrn_reflns_number 4912
_diffrn_reflns_theta_full 25.04
_diffrn_reflns_theta_max 25.04
_diffrn_reflns_theta_min 3.18
_exptl_absorpt_coefficient_mu 3.501
_exptl_absorpt_correction_T_max 0.747
_exptl_absorpt_correction_T_min 0.566
_exptl_absorpt_correction_type multi-scan
_exptl_absorpt_process_details sadabs
_exptl_crystal_colour yellow
_exptl_crystal_density_diffrn 2.001
_exptl_crystal_density_method 'not measured'
_exptl_crystal_description block
_exptl_crystal_F_000 582
_exptl_crystal_size_max 0.18
_exptl_crystal_size_mid 0.12
_exptl_crystal_size_min 0.08
_refine_diff_density_max 0.940
_refine_diff_density_min -0.622
_refine_diff_density_rms 0.118
_refine_ls_extinction_method none
_refine_ls_goodness_of_fit_ref 1.037
_refine_ls_hydrogen_treatment mixed
_refine_ls_matrix_type full
_refine_ls_number_parameters 302
_refine_ls_number_reflns 3420
_refine_ls_number_restraints 4
_refine_ls_restrained_S_all 1.037
_refine_ls_R_factor_all 0.0276
_refine_ls_R_factor_gt 0.0263
_refine_ls_shift/su_max 0.001
_refine_ls_shift/su_mean 0.000
_refine_ls_structure_factor_coef Fsqd
_refine_ls_weighting_details 'calc w=1/[\s^2^(Fo^2^)+(0.0372P)^2^+3.2672P] where P=(Fo^2^+2Fc^2^)/3'
_refine_ls_weighting_scheme calc
_refine_ls_wR_factor_gt 0.0721
_refine_ls_wR_factor_ref 0.0734
_reflns_number_gt 3263
_reflns_number_total 3420
_reflns_threshold_expression >2sigma(I)
_cod_data_source_file c6dt02646j2.cif
_cod_data_source_block nw1938_0m
_cod_depositor_comments
;
The following automatic conversions were performed:

'_symmetry_cell_setting' value 'Triclinic' changed to 'triclinic'
according to
/usr/data/users/saulius/crontab/automatic-downloads/rss-feeds/RSC/lib/dictionaries/cif_core.dic
dictionary named 'cif_core.dic' version 2.4.2 from 2011-04-26.

Automatic conversion script
Id: cif_fix_values 4268 2015-11-12 08:31:59Z antanas 

 Adding full bibliography for 7040480--7040491.cif.
;
_cod_original_sg_symbol_H-M P-1
_cod_database_code 7040482

loop_
_symmetry_equiv_pos_as_xyz
'x, y, z'
'-x, -y, -z'

loop_
_atom_site_label
_atom_site_type_symbol
_atom_site_fract_x
_atom_site_fract_y
_atom_site_fract_z
_atom_site_U_iso_or_equiv
_atom_site_adp_type
_atom_site_occupancy
_atom_site_symmetry_multiplicity
_atom_site_calc_flag
_atom_site_refinement_flags
Gd1 Gd 0.62507(3) 0.636910(16) 0.135815(16) 0.01871(9) Uani 1 1 d .
S1 S 0.5338(2) 0.11334(10) 0.24908(9) 0.0258(3) Uani 1 1 d .
O1 O 0.6094(6) 0.4247(3) 0.0259(3) 0.0272(7) Uani 1 1 d .
O2 O 0.8261(6) 0.4952(3) 0.1744(3) 0.0289(8) Uani 1 1 d .
O3 O 1.0870(6) 0.3806(3) -0.0163(3) 0.0274(7) Uani 1 1 d .
O4 O 1.2448(6) 0.2266(3) -0.0645(3) 0.0333(8) Uani 1 1 d .
O5 O 1.0497(6) 0.2563(3) 0.7417(3) 0.0358(9) Uani 1 1 d .
O6 O 1.3164(6) 0.3212(3) 0.6712(3) 0.0305(8) Uani 1 1 d .
O7 O 1.3461(6) 0.0922(3) 0.5730(3) 0.0349(8) Uani 1 1 d .
O8 O 1.2825(6) 0.0014(3) 0.4013(3) 0.0353(8) Uani 1 1 d .
H8 H 1.3925 -0.0290 0.4141 0.053 Uiso 1 1 calc R
O9 O 0.3307(6) 0.1682(3) 0.2659(3) 0.0386(9) Uani 1 1 d .
O10 O 0.5188(7) -0.0029(3) 0.2058(3) 0.0395(9) Uani 1 1 d .
C1 C 0.7421(7) 0.4141(3) 0.0983(3) 0.0198(9) Uani 1 1 d .
C2 C 0.7869(7) 0.3039(4) 0.1008(3) 0.0198(9) Uani 1 1 d .
C3 C 0.6548(8) 0.2630(4) 0.1606(4) 0.0244(10) Uani 1 1 d .
H3 H 0.5418 0.3022 0.1948 0.029 Uiso 1 1 calc R
C4 C 0.6928(8) 0.1633(4) 0.1688(4) 0.0249(10) Uani 1 1 d .
C5 C 0.8614(9) 0.1031(4) 0.1189(4) 0.0301(11) Uani 1 1 d .
H5 H 0.8836 0.0358 0.1243 0.036 Uiso 1 1 calc R
C6 C 0.9953(9) 0.1451(4) 0.0612(4) 0.0294(11) Uani 1 1 d .
H6 H 1.1121 0.1070 0.0295 0.035 Uiso 1 1 calc R
C7 C 0.9568(8) 0.2446(4) 0.0498(3) 0.0218(9) Uani 1 1 d .
C8 C 1.1059(8) 0.2858(4) -0.0137(3) 0.0222(9) Uani 1 1 d .
C9 C 1.1290(8) 0.2681(4) 0.6635(4) 0.0268(10) Uani 1 1 d .
C10 C 0.9854(8) 0.2229(4) 0.5585(4) 0.0259(10) Uani 1 1 d .
C11 C 0.7909(9) 0.2743(4) 0.5466(4) 0.0360(12) Uani 1 1 d .
H11 H 0.7522 0.3310 0.6028 0.043 Uiso 1 1 calc R
C12 C 0.6561(9) 0.2416(4) 0.4526(4) 0.0327(11) Uani 1 1 d .
H12 H 0.5281 0.2770 0.4448 0.039 Uiso 1 1 calc R
C13 C 0.7107(8) 0.1558(4) 0.3693(4) 0.0240(10) Uani 1 1 d .
C14 C 0.9012(8) 0.1012(4) 0.3806(4) 0.0253(10) Uani 1 1 d .
H14 H 0.9347 0.0422 0.3252 0.030 Uiso 1 1 calc R
C15 C 1.0397(8) 0.1357(4) 0.4748(3) 0.0223(9) Uani 1 1 d .
C16 C 1.2382(8) 0.0742(4) 0.4865(4) 0.0237(10) Uani 1 1 d .
O11 O 0.3018(6) 0.5488(3) 0.1751(3) 0.0387(9) Uani 1 1 d D
H11A H 0.203(8) 0.517(5) 0.123(3) 0.046 Uiso 1 1 d D
H11B H 0.271(11) 0.528(5) 0.223(4) 0.046 Uiso 1 1 d D
O12 O 0.3790(6) 0.7795(3) 0.1905(3) 0.0342(8) Uani 1 1 d D
H12A H 0.426(10) 0.841(3) 0.191(5) 0.041 Uiso 1 1 d D
H12B H 0.281(8) 0.770(5) 0.228(4) 0.041 Uiso 1 1 d D
O13 O 0.262(3) 0.5013(11) 0.5919(12) 0.143(8) Uani 0.50 1 d P
O14 O 0.250(4) 0.4268(13) 0.3278(14) 0.178(11) Uani 0.50 1 d P

loop_
_atom_site_aniso_label
_atom_site_aniso_U_11
_atom_site_aniso_U_22
_atom_site_aniso_U_33
_atom_site_aniso_U_23
_atom_site_aniso_U_13
_atom_site_aniso_U_12
Gd1 0.01573(13) 0.02009(13) 0.02005(13) 0.00645(9) 0.00192(8) 0.00287(8)
S1 0.0244(6) 0.0310(6) 0.0246(6) 0.0148(5) -0.0014(5) -0.0028(5)
O1 0.0260(18) 0.0282(17) 0.0296(18) 0.0147(14) -0.0062(14) 0.0049(14)
O2 0.0318(19) 0.0215(17) 0.0296(18) 0.0047(14) -0.0012(15) 0.0056(14)
O3 0.0293(18) 0.0209(17) 0.0356(19) 0.0117(14) 0.0118(15) 0.0059(14)
O4 0.035(2) 0.0284(18) 0.042(2) 0.0155(16) 0.0177(16) 0.0114(15)
O5 0.0305(19) 0.050(2) 0.0205(17) 0.0074(16) -0.0019(14) -0.0116(16)
O6 0.0270(19) 0.0335(19) 0.0264(18) 0.0049(14) 0.0043(14) -0.0021(15)
O7 0.036(2) 0.036(2) 0.0291(19) 0.0073(15) -0.0071(16) 0.0134(16)
O8 0.037(2) 0.038(2) 0.0305(19) 0.0081(16) 0.0048(16) 0.0186(16)
O9 0.0229(18) 0.061(3) 0.041(2) 0.0288(19) 0.0021(15) 0.0062(17)
O10 0.052(2) 0.031(2) 0.035(2) 0.0138(16) -0.0029(17) -0.0125(17)
C1 0.016(2) 0.020(2) 0.025(2) 0.0089(18) 0.0053(18) 0.0034(17)
C2 0.021(2) 0.020(2) 0.017(2) 0.0072(17) -0.0053(17) 0.0015(17)
C3 0.021(2) 0.029(2) 0.025(2) 0.0121(19) 0.0025(18) 0.0046(19)
C4 0.025(2) 0.027(2) 0.025(2) 0.0126(19) 0.0004(19) 0.0004(19)
C5 0.041(3) 0.023(2) 0.030(3) 0.013(2) 0.007(2) 0.006(2)
C6 0.036(3) 0.025(2) 0.031(3) 0.011(2) 0.011(2) 0.013(2)
C7 0.022(2) 0.021(2) 0.022(2) 0.0085(18) -0.0009(18) 0.0035(18)
C8 0.022(2) 0.024(2) 0.019(2) 0.0064(18) -0.0005(18) 0.0019(18)
C9 0.028(3) 0.025(2) 0.024(2) 0.0035(19) 0.002(2) 0.005(2)
C10 0.022(2) 0.030(3) 0.025(2) 0.009(2) 0.0016(19) 0.0014(19)
C11 0.032(3) 0.035(3) 0.035(3) 0.003(2) 0.004(2) 0.016(2)
C12 0.027(3) 0.037(3) 0.033(3) 0.011(2) -0.001(2) 0.011(2)
C13 0.021(2) 0.025(2) 0.027(2) 0.0116(19) -0.0012(18) -0.0015(18)
C14 0.025(2) 0.024(2) 0.027(2) 0.0080(19) 0.0047(19) 0.0042(19)
C15 0.022(2) 0.024(2) 0.022(2) 0.0095(18) 0.0032(18) 0.0039(18)
C16 0.025(2) 0.022(2) 0.027(2) 0.0104(19) 0.0043(19) 0.0028(18)
O11 0.028(2) 0.044(2) 0.039(2) 0.0077(18) 0.0112(16) -0.0079(17)
O12 0.032(2) 0.0250(18) 0.048(2) 0.0129(17) 0.0149(17) 0.0074(16)
O13 0.25(2) 0.077(9) 0.123(12) 0.088(9) -0.053(12) -0.063(11)
O14 0.23(2) 0.108(12) 0.128(14) -0.035(10) -0.083(14) 0.103(14)

loop_
_atom_type_symbol
_atom_type_description
_atom_type_scat_dispersion_real
_atom_type_scat_dispersion_imag
_atom_type_scat_source
C C 0.0033 0.0016 'International Tables Vol C Tables 4.2.6.8 and 6.1.1.4'
H H 0.0000 0.0000 'International Tables Vol C Tables 4.2.6.8 and 6.1.1.4'
Gd Gd -0.1653 3.9035 'International Tables Vol C Tables 4.2.6.8 and 6.1.1.4'
O O 0.0106 0.0060 'International Tables Vol C Tables 4.2.6.8 and 6.1.1.4'
S S 0.1246 0.1234 'International Tables Vol C Tables 4.2.6.8 and 6.1.1.4'

loop_
_geom_angle_atom_site_label_1
_geom_angle_atom_site_label_2
_geom_angle_atom_site_label_3
_geom_angle
_geom_angle_site_symmetry_1
_geom_angle_site_symmetry_3
O1 Gd1 O11 77.70(13) 2_665 .
O1 Gd1 O12 86.47(13) 2_665 .
O11 Gd1 O12 77.23(13) . .
O1 Gd1 O3 79.86(12) 2_665 2_765
O11 Gd1 O3 145.10(12) . 2_765
O12 Gd1 O3 127.63(12) . 2_765
O1 Gd1 O4 80.75(12) 2_665 2_765
O11 Gd1 O4 145.03(14) . 2_765
O12 Gd1 O4 74.24(12) . 2_765
O3 Gd1 O4 53.80(11) 2_765 2_765
O1 Gd1 O2 114.04(11) 2_665 .
O11 Gd1 O2 83.80(14) . .
O12 Gd1 O2 148.39(12) . .
O3 Gd1 O2 81.35(11) 2_765 .
O4 Gd1 O2 130.46(12) 2_765 .
O1 Gd1 O5 154.27(12) 2_665 2_766
O11 Gd1 O5 127.34(13) . 2_766
O12 Gd1 O5 93.25(13) . 2_766
O3 Gd1 O5 80.02(12) 2_765 2_766
O4 Gd1 O5 74.45(13) 2_765 2_766
O2 Gd1 O5 78.41(12) . 2_766
O1 Gd1 O6 151.43(11) 2_665 2_766
O11 Gd1 O6 74.73(13) . 2_766
O12 Gd1 O6 80.33(13) . 2_766
O3 Gd1 O6 128.02(11) 2_765 2_766
O4 Gd1 O6 119.05(12) 2_765 2_766
O2 Gd1 O6 70.34(11) . 2_766
O5 Gd1 O6 52.62(11) 2_766 2_766
O1 Gd1 O1 63.97(12) 2_665 .
O11 Gd1 O1 71.98(12) . .
O12 Gd1 O1 140.83(11) . .
O3 Gd1 O1 74.25(10) 2_765 .
O4 Gd1 O1 121.49(11) 2_765 .
O2 Gd1 O1 50.10(10) . .
O5 Gd1 O1 124.66(12) 2_766 .
O6 Gd1 O1 113.22(11) 2_766 .
O1 Gd1 C8 79.26(12) 2_665 2_765
O11 Gd1 C8 156.95(14) . 2_765
O12 Gd1 C8 100.75(13) . 2_765
O3 Gd1 C8 27.12(12) 2_765 2_765
O4 Gd1 C8 26.68(12) 2_765 2_765
O2 Gd1 C8 106.38(13) . 2_765
O5 Gd1 C8 75.51(12) 2_766 2_765
O6 Gd1 C8 127.96(12) 2_766 2_765
O1 Gd1 C8 98.35(12) . 2_765
O1 Gd1 C9 172.91(12) 2_665 2_766
O11 Gd1 C9 101.01(14) . 2_766
O12 Gd1 C9 86.45(14) . 2_766
O3 Gd1 C9 104.31(13) 2_765 2_766
O4 Gd1 C9 97.00(14) 2_765 2_766
O2 Gd1 C9 72.54(12) . 2_766
O5 Gd1 C9 26.34(13) 2_766 2_766
O6 Gd1 C9 26.28(13) 2_766 2_766
O1 Gd1 C9 122.47(12) . 2_766
C8 Gd1 C9 101.78(14) 2_765 2_766
O9 S1 O10 120.2(2) . .
O9 S1 C4 108.8(2) . .
O10 S1 C4 107.2(2) . .
O9 S1 C13 107.8(2) . .
O10 S1 C13 108.2(2) . .
C4 S1 C13 103.3(2) . .
C1 O1 Gd1 155.1(3) . 2_665
C1 O1 Gd1 88.9(3) . .
Gd1 O1 Gd1 116.03(12) 2_665 .
C1 O2 Gd1 100.1(3) . .
C8 O3 Gd1 92.4(3) . 2_765
C8 O4 Gd1 92.6(3) . 2_765
C9 O5 Gd1 93.7(3) . 2_766
C9 O6 Gd1 91.8(3) . 2_766
C16 O8 H8 109.5 . .
O2 C1 O1 120.6(4) . .
O2 C1 C2 118.1(4) . .
O1 C1 C2 121.0(4) . .
C3 C2 C7 119.9(4) . .
C3 C2 C1 116.7(4) . .
C7 C2 C1 123.4(4) . .
C4 C3 C2 119.5(4) . .
C4 C3 H3 120.3 . .
C2 C3 H3 120.3 . .
C3 C4 C5 121.6(4) . .
C3 C4 S1 119.7(4) . .
C5 C4 S1 118.6(4) . .
C6 C5 C4 118.7(4) . .
C6 C5 H5 120.7 . .
C4 C5 H5 120.7 . .
C5 C6 C7 120.8(5) . .
C5 C6 H6 119.6 . .
C7 C6 H6 119.6 . .
C2 C7 C6 119.5(4) . .
C2 C7 C8 122.0(4) . .
C6 C7 C8 118.4(4) . .
O4 C8 O3 121.1(4) . .
O4 C8 C7 119.9(4) . .
O3 C8 C7 118.9(4) . .
O4 C8 Gd1 60.7(2) . 2_765
O3 C8 Gd1 60.4(2) . 2_765
C7 C8 Gd1 178.5(3) . 2_765
O6 C9 O5 121.9(4) . .
O6 C9 C10 119.4(4) . .
O5 C9 C10 118.6(4) . .
O6 C9 Gd1 61.9(2) . 2_766
O5 C9 Gd1 60.0(2) . 2_766
C10 C9 Gd1 176.0(3) . 2_766
C11 C10 C15 119.6(4) . .
C11 C10 C9 116.6(4) . .
C15 C10 C9 123.8(4) . .
C12 C11 C10 120.4(5) . .
C12 C11 H11 119.8 . .
C10 C11 H11 119.8 . .
C11 C12 C13 120.0(5) . .
C11 C12 H12 120.0 . .
C13 C12 H12 120.0 . .
C12 C13 C14 120.4(4) . .
C12 C13 S1 119.5(4) . .
C14 C13 S1 120.0(4) . .
C15 C14 C13 119.6(4) . .
C15 C14 H14 120.2 . .
C13 C14 H14 120.2 . .
C14 C15 C10 119.9(4) . .
C14 C15 C16 118.8(4) . .
C10 C15 C16 121.2(4) . .
O7 C16 O8 123.9(4) . .
O7 C16 C15 120.8(4) . .
O8 C16 C15 115.3(4) . .
Gd1 O11 H11A 114(4) . .
Gd1 O11 H11B 136(5) . .
H11A O11 H11B 108(6) . .
Gd1 O12 H12A 118(4) . .
Gd1 O12 H12B 115(4) . .
H12A O12 H12B 122(6) . .

loop_
_geom_bond_atom_site_label_1
_geom_bond_atom_site_label_2
_geom_bond_distance
_geom_bond_site_symmetry_2
Gd1 O1 2.367(3) 2_665
Gd1 O11 2.375(4) .
Gd1 O12 2.403(3) .
Gd1 O3 2.430(3) 2_765
Gd1 O4 2.437(3) 2_765
Gd1 O2 2.451(3) .
Gd1 O5 2.454(3) 2_766
Gd1 O6 2.497(3) 2_766
Gd1 O1 2.682(3) .
Gd1 C8 2.792(5) 2_765
Gd1 C9 2.828(5) 2_766
S1 O9 1.434(4) .
S1 O10 1.437(4) .
S1 C4 1.767(5) .
S1 C13 1.769(5) .
O1 C1 1.262(5) .
O1 Gd1 2.367(3) 2_665
O2 C1 1.252(5) .
O3 C8 1.274(6) .
O3 Gd1 2.430(3) 2_765
O4 C8 1.255(6) .
O4 Gd1 2.437(3) 2_765
O5 C9 1.257(6) .
O5 Gd1 2.454(3) 2_766
O6 C9 1.253(6) .
O6 Gd1 2.497(3) 2_766
O7 C16 1.236(6) .
O8 C16 1.294(6) .
O8 H8 0.8200 .
C1 C2 1.503(6) .
C2 C3 1.390(6) .
C2 C7 1.397(6) .
C3 C4 1.386(7) .
C3 H3 0.9300 .
C4 C5 1.392(7) .
C5 C6 1.383(7) .
C5 H5 0.9300 .
C6 C7 1.401(6) .
C6 H6 0.9300 .
C7 C8 1.491(6) .
C8 Gd1 2.792(5) 2_765
C9 C10 1.514(7) .
C9 Gd1 2.828(5) 2_766
C10 C11 1.395(7) .
C10 C15 1.397(7) .
C11 C12 1.374(7) .
C11 H11 0.9300 .
C12 C13 1.384(7) .
C12 H12 0.9300 .
C13 C14 1.397(7) .
C14 C15 1.385(7) .
C14 H14 0.9300 .
C15 C16 1.494(6) .
O11 H11A 0.85(2) .
O11 H11B 0.82(2) .
O12 H12A 0.84(2) .
O12 H12B 0.83(2) .

loop_
_geom_torsion_atom_site_label_1
_geom_torsion_atom_site_label_2
_geom_torsion_atom_site_label_3
_geom_torsion_atom_site_label_4
_geom_torsion
_geom_torsion_site_symmetry_1
_geom_torsion_site_symmetry_4
O1 Gd1 O1 C1 -179.0(3) 2_665 .
O11 Gd1 O1 C1 -94.2(3) . .
O12 Gd1 O1 C1 -134.1(3) . .
O3 Gd1 O1 C1 94.8(3) 2_765 .
O4 Gd1 O1 C1 121.6(3) 2_765 .
O2 Gd1 O1 C1 2.9(2) . .
O5 Gd1 O1 C1 29.2(3) 2_766 .
O6 Gd1 O1 C1 -30.4(3) 2_766 .
C8 Gd1 O1 C1 107.3(3) 2_765 .
C9 Gd1 O1 C1 -2.4(3) 2_766 .
O1 Gd1 O1 Gd1 0.0 2_665 2_665
O11 Gd1 O1 Gd1 84.81(17) . 2_665
O12 Gd1 O1 Gd1 44.9(2) . 2_665
O3 Gd1 O1 Gd1 -86.23(15) 2_765 2_665
O4 Gd1 O1 Gd1 -59.41(19) 2_765 2_665
O2 Gd1 O1 Gd1 -178.1(2) . 2_665
O5 Gd1 O1 Gd1 -151.78(13) 2_766 2_665
O6 Gd1 O1 Gd1 148.65(13) 2_766 2_665
C8 Gd1 O1 Gd1 -73.66(16) 2_765 2_665
C9 Gd1 O1 Gd1 176.59(14) 2_766 2_665
O1 Gd1 O2 C1 -4.9(3) 2_665 .
O11 Gd1 O2 C1 68.7(3) . .
O12 Gd1 O2 C1 121.7(3) . .
O3 Gd1 O2 C1 -79.7(3) 2_765 .
O4 Gd1 O2 C1 -103.5(3) 2_765 .
O5 Gd1 O2 C1 -161.2(3) 2_766 .
O6 Gd1 O2 C1 144.6(3) 2_766 .
O1 Gd1 O2 C1 -3.0(2) . .
C8 Gd1 O2 C1 -90.2(3) 2_765 .
C9 Gd1 O2 C1 172.3(3) 2_766 .
Gd1 O2 C1 O1 5.7(5) . .
Gd1 O2 C1 C2 -168.9(3) . .
Gd1 O1 C1 O2 177.0(5) 2_665 .
Gd1 O1 C1 O2 -5.1(4) . .
Gd1 O1 C1 C2 -8.6(10) 2_665 .
Gd1 O1 C1 C2 169.3(4) . .
O2 C1 C2 C3 79.6(5) . .
O1 C1 C2 C3 -95.0(5) . .
O2 C1 C2 C7 -98.1(5) . .
O1 C1 C2 C7 87.4(6) . .
C7 C2 C3 C4 -0.2(7) . .
C1 C2 C3 C4 -177.9(4) . .
C2 C3 C4 C5 0.3(7) . .
C2 C3 C4 S1 177.4(3) . .
O9 S1 C4 C3 20.3(5) . .
O10 S1 C4 C3 151.7(4) . .
C13 S1 C4 C3 -94.1(4) . .
O9 S1 C4 C5 -162.6(4) . .
O10 S1 C4 C5 -31.2(5) . .
C13 S1 C4 C5 83.0(4) . .
C3 C4 C5 C6 0.9(8) . .
S1 C4 C5 C6 -176.1(4) . .
C4 C5 C6 C7 -2.3(8) . .
C3 C2 C7 C6 -1.2(7) . .
C1 C2 C7 C6 176.4(4) . .
C3 C2 C7 C8 -178.9(4) . .
C1 C2 C7 C8 -1.3(7) . .
C5 C6 C7 C2 2.5(7) . .
C5 C6 C7 C8 -179.8(4) . .
Gd1 O4 C8 O3 -0.5(5) 2_765 .
Gd1 O4 C8 C7 178.5(4) 2_765 .
Gd1 O3 C8 O4 0.5(5) 2_765 .
Gd1 O3 C8 C7 -178.5(3) 2_765 .
C2 C7 C8 O4 -174.6(4) . .
C6 C7 C8 O4 7.6(7) . .
C2 C7 C8 O3 4.4(6) . .
C6 C7 C8 O3 -173.3(4) . .
C2 C7 C8 Gd1 -59(13) . 2_765
C6 C7 C8 Gd1 123(12) . 2_765
Gd1 O6 C9 O5 -0.1(5) 2_766 .
Gd1 O6 C9 C10 175.7(4) 2_766 .
Gd1 O5 C9 O6 0.1(5) 2_766 .
Gd1 O5 C9 C10 -175.7(4) 2_766 .
O6 C9 C10 C11 -106.8(6) . .
O5 C9 C10 C11 69.1(6) . .
Gd1 C9 C10 C11 1(5) 2_766 .
O6 C9 C10 C15 72.1(7) . .
O5 C9 C10 C15 -112.0(6) . .
Gd1 C9 C10 C15 -180(100) 2_766 .
C15 C10 C11 C12 -1.8(8) . .
C9 C10 C11 C12 177.2(5) . .
C10 C11 C12 C13 1.2(8) . .
C11 C12 C13 C14 0.7(8) . .
C11 C12 C13 S1 179.2(4) . .
O9 S1 C13 C12 -9.9(5) . .
O10 S1 C13 C12 -141.4(4) . .
C4 S1 C13 C12 105.1(4) . .
O9 S1 C13 C14 168.6(4) . .
O10 S1 C13 C14 37.1(5) . .
C4 S1 C13 C14 -76.3(4) . .
C12 C13 C14 C15 -2.1(7) . .
S1 C13 C14 C15 179.5(4) . .
C13 C14 C15 C10 1.5(7) . .
C13 C14 C15 C16 178.0(4) . .
C11 C10 C15 C14 0.4(7) . .
C9 C10 C15 C14 -178.5(4) . .
C11 C10 C15 C16 -176.1(5) . .
C9 C10 C15 C16 5.0(7) . .
C14 C15 C16 O7 -169.5(5) . .
C10 C15 C16 O7 7.0(7) . .
C14 C15 C16 O8 9.2(6) . .
C10 C15 C16 O8 -174.3(4) . .
